data_7119035
loop_
_publ_author_name
'Jing Yang'
'Xiao-Yong Chang'
'Kiu-Chor Sham'
'Shek-Man Yiu'
'Hoi-Lun Kwong'
'Chi-Ming Che'

_publ_section_title
;
 M8L12 cubic cages with all facial delta or facial lamda configuration:
 effects of surface anions on the occupancy of the cage and anion exchange
;
_journal_name_full Chem.Commun.
_journal_page_first 5981
_journal_volume 52
_journal_year 2016
_chemical_formula_moiety 'C216 H237 N72 Zn8, 14(F6 Sb1)'
_chemical_formula_sum 'C216 H228 F96 N72 Sb16 Zn8'
_chemical_formula_weight 8127.65
_chemical_name_systematic
;
 ?
;
_space_group_crystal_system cubic
_space_group_IT_number 205
_space_group_name_Hall '-P 2ac 2ab 3'
_space_group_name_H-M_alt 'P a -3'
_symmetry_space_group_name_Hall '-P 2ac 2ab 3'
_symmetry_space_group_name_H-M 'P a -3'
_atom_sites_solution_hydrogens geom
_audit_creation_date 2015-12-11
_audit_creation_method
;
Olex2 1.2-alpha
(compiled 2015.11.10 svn.r3248 for OlexSys, GUI svn.r5133)
;
_audit_update_record
;
2016-02-22 deposited with the CCDC.
2016-03-31 downloaded from the CCDC.
;
_cell_angle_alpha 90
_cell_angle_beta 90
_cell_angle_gamma 90
_cell_formula_units_Z 8
_cell_length_a 40.8424(9)
_cell_length_b 40.8424(9)
_cell_length_c 40.8424(9)
_cell_measurement_reflns_used 1124
_cell_measurement_temperature 100
_cell_measurement_theta_max 45
_cell_measurement_theta_min 3
_cell_volume 68129(3)
_computing_molecular_graphics 'Olex2 (Dolomanov et al., 2009)'
_computing_publication_material 'Olex2 (Dolomanov et al., 2009)'
_computing_structure_refinement 'XL (Sheldrick, 2008)'
_computing_structure_solution 'ShelXS (Sheldrick, 2008)'
_diffrn_ambient_temperature 100
_diffrn_measured_fraction_theta_full 0.995
_diffrn_measured_fraction_theta_max 0.995
_diffrn_measurement_device_type 'Bruker APEX-II CCD'
_diffrn_measurement_method '\f and \w scans'
_diffrn_radiation_type CuK\a
_diffrn_radiation_wavelength 1.54178
_diffrn_reflns_av_unetI/netI 0.0216
_diffrn_reflns_Laue_measured_fraction_full 0.995
_diffrn_reflns_Laue_measured_fraction_max 0.995
_diffrn_reflns_number 11183
_diffrn_reflns_point_group_measured_fraction_full 0.995
_diffrn_reflns_point_group_measured_fraction_max 0.995
_diffrn_reflns_theta_full 49.128
_diffrn_reflns_theta_max 49.128
_diffrn_reflns_theta_min 1.873
_diffrn_standards_number 0
_exptl_absorpt_coefficient_mu 11.392
_exptl_absorpt_correction_T_max 0.7324
_exptl_absorpt_correction_T_min 0.5374
_exptl_absorpt_correction_type multi-scan
_exptl_absorpt_process_details SADABS
_exptl_crystal_colour colourless
_exptl_crystal_colour_primary colourless
_exptl_crystal_density_diffrn 1.585
_exptl_crystal_description block
_exptl_crystal_F_000 31584
_exptl_crystal_size_max 0.3
_exptl_crystal_size_mid 0.3
_exptl_crystal_size_min 0.3
_refine_diff_density_max 2.825
_refine_diff_density_min -3.116
_refine_diff_density_rms 0.171
_refine_ls_extinction_coef .
_refine_ls_extinction_method none
_refine_ls_goodness_of_fit_ref 1.086
_refine_ls_hydrogen_treatment constr
_refine_ls_matrix_type full
_refine_ls_number_parameters 1203
_refine_ls_number_reflns 11183
_refine_ls_number_restraints 59
_refine_ls_restrained_S_all 1.103
_refine_ls_R_factor_all 0.1065
_refine_ls_R_factor_gt 0.0977
_refine_ls_shift/su_max 0.003
_refine_ls_shift/su_mean 0.000
_refine_ls_structure_factor_coef Fsqd
_refine_ls_weighting_details 'w=1/[\s^2^(Fo^2^)+(0.1948P)^2^+648.5278P] where P=(Fo^2^+2Fc^2^)/3'
_refine_ls_weighting_scheme calc
_refine_ls_wR_factor_gt 0.2862
_refine_ls_wR_factor_ref 0.2969
_reflns_Friedel_coverage 0.000
_reflns_Friedel_fraction_full .
_reflns_Friedel_fraction_max .
_reflns_number_gt 9657
_reflns_number_total 11183
_reflns_threshold_expression 'I > 2\s(I)'
_cod_data_source_file c6cc01635a2.cif
_cod_data_source_block cxy77
_cod_original_cell_volume 68129(5)
_cod_database_code 7119035
_shelx_space_group_comment
;
The symmetry employed for this shelxl refinement is uniquely defined
by the following loop, which should always be used as a source of
symmetry information in preference to the above space-group names.
They are only intended as comments.
;
_olex2_refinement_description
;
1. Fixed Uiso
 At 1.2 times of:
  All C(H) groups, All C(H,H) groups
 At 1.5 times of:
  All C(H,H,H) groups
2. Restrained distances
 Sb2-F3 = Sb2-F4 = Sb1-F4 = Sb1-F3
 1.86 with sigma of 0.02
 F3-F4
 2.65 with sigma of 0.04
 Sb1-F5 \\sim Sb1-F7 \\sim Sb1-F6 \\sim Sb1-F3 \\sim Sb1-F4 \\sim Sb2-F3 \\sim
Sb2-F4 \\sim Sb2-F1 \\sim Sb2-F2
 with sigma of 0.02
3. Uiso/Uaniso restraints and constraints
N23 \\sim N24 \\sim C70 \\sim C71: within 1.7A with sigma of 0.04 and sigma for
terminal atoms of 0.08
Uanis(Sb1) = Uanis(Sb2)
Uanis(F6) = Uanis(F1) = Uanis(F7) = Uanis(F5) = Uanis(F3) = Uanis(F2) =
Uanis(F4)
4. Others
 Fixed Sof: F3(0.5) Sb2(0.16667) F1(0.16667) F2(0.16667) Sb1(0.16667) F5(0.5)
 F6(0.16667) F7(0.16667)
5.a Secondary CH2 refined with riding coordinates:
 C6(H6A,H6B), C13(H13A,H13B), C24(H24A,H24B), C31(H31A,H31B), C49(H49A,H49B),
 C60(H60A,H60B), C67(H67A,H67B)
5.b Aromatic/amide H refined with riding coordinates:
 C1(H1), C2(H2), C5(H5), C7(H7), C9(H9), C10(H10), C11(H11), C14(H14),
 C17(H17), C18(H18), C20(H20), C21(H21), C23(H23), C25(H25), C27(H27), C28(H28),
  C29(H29), C32(H32), C35(H35), C36(H36), C38(H38), C39(H39), C41(H41),
 C42(H42), C43(H43), C45(H45), C46(H46), C47(H47), C50(H50), C53(H53), C54(H54),
  C55(H55), C56(H56), C59(H59), C61(H61), C63(H63), C64(H64), C65(H65),
 C68(H68), C70(H70), C71(H71)
5.c Idealised Me refined as rotating group:
 C3(H3A,H3B,H3C), C16(H16A,H16B,H16C), C19(H19A,H19B,H19C), C34(H34A,H34B,
 H34C), C37(H37A,H37B,H37C), C52(H52A,H52B,H52C), C57(H57A,H57B,H57C), C72(H72A,
 H72B,H72C)
;
_shelx_shelxl_version_number 2014/7
_olex2_submission_special_instructions 'No special instructions were received'
_platon_squeeze_void_probe_radius 1.20

loop_
_space_group_symop_operation_xyz
'x, y, z'
'z, x, y'
'y, z, x'
'-y+1/2, -z, x+1/2'
'z+1/2, -x+1/2, -y'
'-y, z+1/2, -x+1/2'
'-z+1/2, -x, y+1/2'
'-z, x+1/2, -y+1/2'
'y+1/2, -z+1/2, -x'
'-x+1/2, -y, z+1/2'
'x+1/2, -y+1/2, -z'
'-x, y+1/2, -z+1/2'
'-x, -y, -z'
'-z, -x, -y'
'-y, -z, -x'
'y-1/2, z, -x-1/2'
'-z-1/2, x-1/2, y'
'y, -z-1/2, x-1/2'
'z-1/2, x, -y-1/2'
'z, -x-1/2, y-1/2'
'-y-1/2, z-1/2, x'
'x-1/2, y, -z-1/2'
'-x-1/2, y-1/2, z'
'x, -y-1/2, z-1/2'

loop_
_atom_site_label
_atom_site_type_symbol
_atom_site_fract_x
_atom_site_fract_y
_atom_site_fract_z
_atom_site_U_iso_or_equiv
_atom_site_adp_type
_atom_site_occupancy
_atom_site_site_symmetry_order
_atom_site_calc_flag
_atom_site_refinement_flags_posn
_atom_site_refinement_flags_adp
_atom_site_refinement_flags_occupancy
_atom_site_disorder_assembly
_atom_site_disorder_group
Zn1 Zn 0.80798(4) 0.69202(4) 0.30798(4) 0.0422(7) Uani 1 3 d S T P . .
Zn2 Zn 0.75430(4) 0.65076(4) 0.09162(4) 0.0473(5) Uani 1 1 d . . . . .
Zn3 Zn 0.53810(4) 0.70387(4) 0.13299(4) 0.0541(5) Uani 1 1 d . . . . .
Zn4 Zn 0.57949(4) 0.92051(4) 0.07949(4) 0.0639(9) Uani 1 3 d S T P . .
N1 N 0.9033(3) 0.7268(2) 0.3040(3) 0.051(3) Uani 1 1 d . . . . .
N2 N 0.8566(2) 0.7051(2) 0.3200(2) 0.044(3) Uani 1 1 d . . . . .
N3 N 0.8266(3) 0.7163(2) 0.2618(2) 0.046(3) Uani 1 1 d . . . . .
N4 N 0.7236(3) 0.6455(3) 0.1378(2) 0.044(3) Uani 1 1 d . . . . .
N5 N 0.7226(3) 0.6112(2) 0.0804(3) 0.052(3) Uani 1 1 d . . . . .
N6 N 0.6846(4) 0.5774(3) 0.0970(3) 0.081(4) Uani 1 1 d . . . . .
N7 N 0.7713(3) 0.6558(3) 0.0427(3) 0.054(3) Uani 1 1 d . . . . .
N8 N 0.7664(3) 0.6814(3) -0.0048(2) 0.051(3) Uani 1 1 d . . . . .
N9 N 0.7217(2) 0.6905(3) 0.0705(3) 0.048(3) Uani 1 1 d . . . . .
N10 N 0.5747(3) 0.6822(3) 0.1663(3) 0.054(3) Uani 1 1 d . . . . .
N11 N 0.5089(3) 0.6720(3) 0.1631(3) 0.061(3) Uani 1 1 d . . . . .
N12 N 0.5095(4) 0.6349(3) 0.2012(3) 0.073(4) Uani 1 1 d . . . . .
N13 N 0.5385(3) 0.6696(3) 0.0941(3) 0.075(4) Uani 1 1 d . . . . .
N14 N 0.5577(4) 0.6553(4) 0.0469(3) 0.086(4) Uani 1 1 d . . . . .
N15 N 0.5760(3) 0.7241(3) 0.0973(3) 0.055(3) Uani 1 1 d . . . . .
N16 N 0.5613(3) 0.8974(3) 0.1264(3) 0.062(3) Uani 1 1 d . . . . .
N17 N 0.5454(3) 0.9558(3) 0.0997(4) 0.083(4) Uani 1 1 d . . . . .
N18 N 0.5090(3) 0.9671(4) 0.1364(4) 0.081(4) Uani 1 1 d . . . . .
N19 N 0.4642(3) 0.7725(4) 0.1169(3) 0.076(4) Uani 1 1 d . . . . .
N20 N 0.4968(3) 0.7295(3) 0.1147(3) 0.056(3) Uani 1 1 d . . . . .
N21 N 0.5356(3) 0.7514(3) 0.1631(3) 0.062(3) Uani 1 1 d . . . . .
N22 N 0.6156(2) 0.7111(3) 0.3153(2) 0.048(3) Uani 1 1 d . . . . .
N23 N 0.6040(3) 0.7062(3) 0.3804(3) 0.051(3) Uani 1 1 d . U . . .
N24 N 0.6233(3) 0.6552(3) 0.3826(4) 0.071(4) Uani 1 1 d . U . . .
C1 C 0.8780(3) 0.7051(3) 0.3459(3) 0.052(3) Uani 1 1 d . . . . .
H1 H 0.8731 0.6973 0.3672 0.062 Uiso 1 1 calc R . . . .
C2 C 0.9070(4) 0.7180(4) 0.3363(3) 0.060(4) Uani 1 1 d . . . . .
H2 H 0.9262 0.7204 0.3493 0.072 Uiso 1 1 calc R . . . .
C3 C 0.9284(4) 0.7408(4) 0.2832(4) 0.073(4) Uani 1 1 d . . . . .
H3A H 0.9352 0.7620 0.2922 0.109 Uiso 1 1 calc GR . . . .
H3B H 0.9196 0.7439 0.2611 0.109 Uiso 1 1 calc GR . . . .
H3C H 0.9473 0.7261 0.2824 0.109 Uiso 1 1 calc GR . . . .
C4 C 0.8727(3) 0.7193(3) 0.2952(3) 0.043(3) Uani 1 1 d . . . . .
C5 C 0.8567(3) 0.7254(3) 0.2642(3) 0.043(3) Uani 1 1 d . . . . .
H5 H 0.8678 0.7357 0.2465 0.052 Uiso 1 1 calc R . . . .
C6 C 0.8103(4) 0.7228(4) 0.2306(3) 0.059(4) Uani 1 1 d . . . . .
H6A H 0.8256 0.7342 0.2157 0.071 Uiso 1 1 calc R . . . .
H6B H 0.7913 0.7373 0.2344 0.071 Uiso 1 1 calc R . . . .
C7 C 0.7676(3) 0.6918(3) 0.1993(3) 0.047(3) Uani 1 1 d . . . . .
H7 H 0.7547 0.7112 0.1992 0.057 Uiso 1 1 calc R . . . .
C8 C 0.7988(3) 0.6915(3) 0.2147(3) 0.049(3) Uani 1 1 d . . . . .
C9 C 0.8175(3) 0.6632(3) 0.2139(3) 0.046(3) Uani 1 1 d . . . . .
H9 H 0.8388 0.6631 0.2233 0.055 Uiso 1 1 calc R . . . .
C10 C 0.8052(3) 0.6354(3) 0.1998(3) 0.047(3) Uani 1 1 d . . . . .
H10 H 0.8182 0.6162 0.1998 0.056 Uiso 1 1 calc R . . . .
C11 C 0.7749(3) 0.6345(3) 0.1856(3) 0.048(3) Uani 1 1 d . . . . .
H11 H 0.7667 0.6146 0.1767 0.057 Uiso 1 1 calc R . . . .
C12 C 0.7560(3) 0.6631(3) 0.1844(3) 0.045(3) Uani 1 1 d . . . . .
C13 C 0.7239(3) 0.6642(3) 0.1674(3) 0.054(3) Uani 1 1 d . . . . .
H13A H 0.7067 0.6557 0.1823 0.064 Uiso 1 1 calc R . . . .
H13B H 0.7184 0.6873 0.1623 0.064 Uiso 1 1 calc R . . . .
C14 C 0.7037(4) 0.6213(3) 0.1355(3) 0.051(3) Uani 1 1 d . . . . .
H14 H 0.6892 0.6159 0.1529 0.061 Uiso 1 1 calc R . . . .
C15 C 0.7045(4) 0.6024(3) 0.1048(4) 0.058(4) Uani 1 1 d . . . . .
C16 C 0.6626(5) 0.5602(5) 0.1183(5) 0.111(8) Uani 1 1 d . . . . .
H16A H 0.6725 0.5393 0.1247 0.167 Uiso 1 1 calc GR . . . .
H16B H 0.6420 0.5561 0.1067 0.167 Uiso 1 1 calc GR . . . .
H16C H 0.6584 0.5735 0.1378 0.167 Uiso 1 1 calc GR . . . .
C17 C 0.6931(5) 0.5694(4) 0.0650(5) 0.107(7) Uani 1 1 d . . . . .
H17 H 0.6842 0.5521 0.0523 0.128 Uiso 1 1 calc R . . . .
C18 C 0.7163(4) 0.5906(4) 0.0554(4) 0.077(5) Uani 1 1 d . . . . .
H18 H 0.7265 0.5910 0.0345 0.092 Uiso 1 1 calc R . . . .
C19 C 0.7547(4) 0.7035(4) -0.0294(3) 0.070(4) Uani 1 1 d . . . . .
H19A H 0.7712 0.7205 -0.0334 0.105 Uiso 1 1 calc GR . . . .
H19B H 0.7343 0.7138 -0.0218 0.105 Uiso 1 1 calc GR . . . .
H19C H 0.7505 0.6915 -0.0497 0.105 Uiso 1 1 calc GR . . . .
C20 C 0.7921(4) 0.6595(4) -0.0074(4) 0.074(4) Uani 1 1 d . . . . .
H20 H 0.8051 0.6558 -0.0264 0.089 Uiso 1 1 calc R . . . .
C21 C 0.7955(4) 0.6447(4) 0.0213(4) 0.075(4) Uani 1 1 d . . . . .
H21 H 0.8119 0.6290 0.0265 0.089 Uiso 1 1 calc R . . . .
C22 C 0.7546(3) 0.6779(3) 0.0253(3) 0.050(3) Uani 1 1 d . . . . .
C23 C 0.7288(3) 0.6960(3) 0.0406(4) 0.054(4) Uani 1 1 d . . . . .
H23 H 0.7171 0.7121 0.0285 0.065 Uiso 1 1 calc R . . . .
C24 C 0.6959(3) 0.7108(3) 0.0854(3) 0.051(3) Uani 1 1 d . . . . .
H24A H 0.6878 0.7269 0.0693 0.062 Uiso 1 1 calc R . . . .
H24B H 0.7049 0.7228 0.1044 0.062 Uiso 1 1 calc R . . . .
C25 C 0.6522(3) 0.6965(4) 0.1254(3) 0.059(4) Uani 1 1 d . . . . .
H25 H 0.6591 0.7149 0.1378 0.071 Uiso 1 1 calc R . . . .
C26 C 0.6688(3) 0.6892(3) 0.0960(3) 0.053(4) Uani 1 1 d . . . . .
C27 C 0.6572(4) 0.6629(4) 0.0784(3) 0.063(4) Uani 1 1 d . . . . .
H27 H 0.6667 0.6581 0.0577 0.075 Uiso 1 1 calc R . . . .
C28 C 0.6318(4) 0.6432(4) 0.0899(4) 0.062(4) Uani 1 1 d . . . . .
H28 H 0.6249 0.6245 0.0779 0.074 Uiso 1 1 calc R . . . .
C29 C 0.6171(3) 0.6512(3) 0.1188(4) 0.061(4) Uani 1 1 d . . . . .
H29 H 0.5997 0.6379 0.1267 0.073 Uiso 1 1 calc R . . . .
C30 C 0.6264(3) 0.6780(3) 0.1368(3) 0.053(3) Uani 1 1 d . . . . .
C31 C 0.6100(3) 0.6874(4) 0.1682(3) 0.056(4) Uani 1 1 d . . . . .
H31A H 0.6192 0.6742 0.1863 0.067 Uiso 1 1 calc R . . . .
H31B H 0.6145 0.7108 0.1729 0.067 Uiso 1 1 calc R . . . .
C32 C 0.5614(4) 0.6613(3) 0.1852(3) 0.056(4) Uani 1 1 d . . . . .
H32 H 0.5746 0.6494 0.2001 0.067 Uiso 1 1 calc R . . . .
C33 C 0.5276(3) 0.6556(3) 0.1843(3) 0.049(3) Uani 1 1 d . . . . .
C34 C 0.5218(5) 0.6140(5) 0.2277(5) 0.097(6) Uani 1 1 d . . . . .
H34A H 0.5292 0.5931 0.2185 0.145 Uiso 1 1 calc GR . . . .
H34B H 0.5042 0.6100 0.2435 0.145 Uiso 1 1 calc GR . . . .
H34C H 0.5401 0.6249 0.2386 0.145 Uiso 1 1 calc GR . . . .
C35 C 0.4784(5) 0.6366(4) 0.1911(5) 0.083(5) Uani 1 1 d . . . . .
H35 H 0.4602 0.6245 0.1991 0.100 Uiso 1 1 calc R . . . .
C36 C 0.4787(4) 0.6592(4) 0.1668(4) 0.075(5) Uani 1 1 d . . . . .
H36 H 0.4602 0.6652 0.1540 0.090 Uiso 1 1 calc R . . . .
C37 C 0.5769(7) 0.6571(6) 0.0150(5) 0.146(11) Uani 1 1 d . . . . .
H37A H 0.5840 0.6350 0.0087 0.218 Uiso 1 1 calc GR . . . .
H37B H 0.5962 0.6710 0.0181 0.218 Uiso 1 1 calc GR . . . .
H37C H 0.5631 0.6663 -0.0022 0.218 Uiso 1 1 calc GR . . . .
C38 C 0.5357(6) 0.6331(5) 0.0551(5) 0.101(6) Uani 1 1 d . . . . .
H38 H 0.5300 0.6144 0.0425 0.122 Uiso 1 1 calc R . . . .
C39 C 0.5226(5) 0.6415(4) 0.0845(5) 0.093(6) Uani 1 1 d . . . . .
H39 H 0.5059 0.6303 0.0961 0.112 Uiso 1 1 calc R . . . .
C40 C 0.5586(4) 0.6778(4) 0.0701(4) 0.062(4) Uani 1 1 d . . . . .
C41 C 0.5775(4) 0.7061(4) 0.0716(4) 0.068(4) Uani 1 1 d . . . . .
H41 H 0.5912 0.7121 0.0538 0.081 Uiso 1 1 calc R . . . .
C42 C 0.5946(3) 0.7534(3) 0.0986(3) 0.057(4) Uani 1 1 d . . . . .
H42 H 0.6179 0.7538 0.0997 0.068 Uiso 1 1 calc R . . . .
C43 C 0.5798(4) 0.8113(4) 0.1191(3) 0.062(4) Uani 1 1 d . . . . .
H43 H 0.5982 0.8107 0.1333 0.074 Uiso 1 1 calc R . . . .
C44 C 0.5731(4) 0.7846(4) 0.0979(4) 0.068(4) Uani 1 1 d . . . . .
C45 C 0.5452(4) 0.7861(4) 0.0780(4) 0.064(4) Uani 1 1 d . . . . .
H45 H 0.5401 0.7685 0.0638 0.077 Uiso 1 1 calc R . . . .
C46 C 0.5251(3) 0.8134(4) 0.0792(4) 0.060(4) Uani 1 1 d . . . . .
H46 H 0.5063 0.8148 0.0656 0.072 Uiso 1 1 calc R . . . .
C47 C 0.5327(4) 0.8382(4) 0.1000(4) 0.065(4) Uani 1 1 d . . . . .
H47 H 0.5185 0.8566 0.1012 0.077 Uiso 1 1 calc R . . . .
C48 C 0.5597(4) 0.8375(3) 0.1190(4) 0.061(4) Uani 1 1 d . . . . .
C49 C 0.5696(4) 0.8657(4) 0.1412(4) 0.070(4) Uani 1 1 d . . . . .
H49A H 0.5583 0.8635 0.1625 0.084 Uiso 1 1 calc R . . . .
H49B H 0.5935 0.8647 0.1453 0.084 Uiso 1 1 calc R . . . .
C50 C 0.5397(4) 0.9144(4) 0.1401(4) 0.069(4) Uani 1 1 d . . . . .
H50 H 0.5295 0.9064 0.1594 0.083 Uiso 1 1 calc R . . . .
C51 C 0.5301(4) 0.9455(5) 0.1273(5) 0.079(5) Uani 1 1 d . . . . .
C52 C 0.4880(5) 0.9649(6) 0.1656(6) 0.123(8) Uani 1 1 d . . . . .
H52A H 0.4754 0.9445 0.1650 0.185 Uiso 1 1 calc GR . . . .
H52B H 0.4729 0.9836 0.1660 0.185 Uiso 1 1 calc GR . . . .
H52C H 0.5016 0.9653 0.1854 0.185 Uiso 1 1 calc GR . . . .
C53 C 0.5092(5) 0.9919(5) 0.1161(5) 0.095(6) Uani 1 1 d . . . . .
H53 H 0.4957 1.0108 0.1173 0.114 Uiso 1 1 calc R . . . .
C54 C 0.5324(6) 0.9855(5) 0.0929(5) 0.100(6) Uani 1 1 d . . . . .
H54 H 0.5383 0.9994 0.0752 0.120 Uiso 1 1 calc R . . . .
C55 C 0.4734(4) 0.7264(4) 0.0909(4) 0.067(4) Uani 1 1 d . . . . .
H55 H 0.4714 0.7084 0.0764 0.080 Uiso 1 1 calc R . . . .
C56 C 0.4540(4) 0.7524(5) 0.0911(4) 0.082(5) Uani 1 1 d . . . . .
H56 H 0.4364 0.7566 0.0765 0.099 Uiso 1 1 calc R . . . .
C57 C 0.4510(4) 0.8046(4) 0.1262(5) 0.084(5) Uani 1 1 d . . . . .
H57A H 0.4504 0.8189 0.1069 0.127 Uiso 1 1 calc GR . . . .
H57B H 0.4650 0.8145 0.1429 0.127 Uiso 1 1 calc GR . . . .
H57C H 0.4288 0.8020 0.1349 0.127 Uiso 1 1 calc GR . . . .
C58 C 0.4915(3) 0.7571(4) 0.1301(4) 0.061(4) Uani 1 1 d . . . . .
C59 C 0.5116(3) 0.7699(4) 0.1553(3) 0.054(4) Uani 1 1 d . . . . .
H59 H 0.5076 0.7904 0.1654 0.065 Uiso 1 1 calc R . . . .
C60 C 0.5575(3) 0.7636(3) 0.1888(3) 0.051(3) Uani 1 1 d . . . . .
H60A H 0.5497 0.7852 0.1965 0.062 Uiso 1 1 calc R . . . .
H60B H 0.5798 0.7666 0.1796 0.062 Uiso 1 1 calc R . . . .
C61 C 0.5889(3) 0.7376(3) 0.2346(3) 0.048(3) Uani 1 1 d . . . . .
H61 H 0.6076 0.7499 0.2282 0.058 Uiso 1 1 calc R . . . .
C62 C 0.5592(3) 0.7406(3) 0.2169(3) 0.039(3) Uani 1 1 d . . . . .
C63 C 0.5325(3) 0.7234(4) 0.2269(3) 0.058(4) Uani 1 1 d . . . . .
H63 H 0.5122 0.7265 0.2161 0.069 Uiso 1 1 calc R . . . .
C64 C 0.5345(3) 0.7014(3) 0.2526(3) 0.055(4) Uani 1 1 d . . . . .
H64 H 0.5157 0.6889 0.2586 0.066 Uiso 1 1 calc R . . . .
C65 C 0.5631(3) 0.6973(3) 0.2696(3) 0.052(4) Uani 1 1 d . . . . .
H65 H 0.5644 0.6815 0.2867 0.063 Uiso 1 1 calc R . . . .
C66 C 0.5906(3) 0.7163(3) 0.2619(3) 0.053(4) Uani 1 1 d . . . . .
C67 C 0.6216(3) 0.7143(4) 0.2801(3) 0.052(3) Uani 1 1 d . . . . .
H67A H 0.6343 0.6952 0.2723 0.062 Uiso 1 1 calc R . . . .
H67B H 0.6347 0.7342 0.2759 0.062 Uiso 1 1 calc R . . . .
C68 C 0.6234(3) 0.6840(4) 0.3292(4) 0.059(4) Uani 1 1 d . . . . .
H68 H 0.6330 0.6666 0.3172 0.071 Uiso 1 1 calc R . . . .
C69 C 0.6169(3) 0.6810(4) 0.3636(3) 0.055(4) Uani 1 1 d . . . . .
C70 C 0.6017(4) 0.6946(4) 0.4124(4) 0.070(4) Uani 1 1 d . U . . .
H70 H 0.5932 0.7067 0.4304 0.085 Uiso 1 1 calc R . . . .
C71 C 0.6133(4) 0.6638(4) 0.4140(4) 0.077(4) Uani 1 1 d . U . . .
H71 H 0.6144 0.6505 0.4330 0.092 Uiso 1 1 calc R . . . .
C72 C 0.6354(5) 0.6238(5) 0.3722(5) 0.098(6) Uani 1 1 d . . . . .
H72A H 0.6221 0.6158 0.3539 0.147 Uiso 1 1 calc GR . . . .
H72B H 0.6340 0.6083 0.3905 0.147 Uiso 1 1 calc GR . . . .
H72C H 0.6582 0.6259 0.3653 0.147 Uiso 1 1 calc GR . . . .
F3 F 0.6497(3) 0.7774(4) 0.1777(4) 0.106(3) Uani 0.5 1 d D . . . .
F4 F 0.69364(19) 0.80636(19) 0.19364(19) 0.106(3) Uani 1 3 d DS T P . .
Sb2 Sb 0.68037(17) 0.79961(19) 0.15322(18) 0.0913(15) Uani 0.1667 1 d D . . . 1
F1 F 0.6720(15) 0.7903(16) 0.1108(6) 0.106(3) Uani 0.1667 1 d D . . A 1
F2 F 0.6604(3) 0.8396(3) 0.1604(3) 0.106(3) Uani 0.5 3 d DS T P . 1
Sb1 Sb 0.68549(17) 0.76372(18) 0.20373(19) 0.0913(15) Uani 0.1667 1 d D . . . 2
F5 F 0.6654(5) 0.7909(5) 0.2342(5) 0.106(3) Uani 0.5 1 d D . . . 2
F6 F 0.6807(15) 0.7220(6) 0.2175(15) 0.106(3) Uani 0.1667 1 d D . . B 2
F7 F 0.7243(4) 0.7757(4) 0.2243(4) 0.106(3) Uani 0.5 3 d DS T P . 2
Sb5 Sb 0.65159(3) 0.76611(3) -0.00872(3) 0.0937(5) Uani 1 1 d . . . . .
F14 F 0.6121(4) 0.7882(4) -0.0092(4) 0.170(7) Uani 1 1 d . . . . .
F15 F 0.6663(5) 0.8045(5) -0.0283(6) 0.240(12) Uani 1 1 d . . . . .
F16 F 0.6952(4) 0.7561(5) -0.0044(3) 0.168(7) Uani 1 1 d . . . . .
F17 F 0.6356(5) 0.7314(4) 0.0138(4) 0.189(7) Uani 1 1 d . . . . .
F18 F 0.6580(5) 0.7818(6) 0.0349(5) 0.208(8) Uani 1 1 d . . . . .
F19 F 0.6427(4) 0.7500(3) -0.0487(3) 0.155(6) Uani 1 1 d . . . . .
Sb7 Sb 0.42521(2) 0.64961(2) 0.27352(3) 0.0740(4) Uani 1 1 d . . . . .
F26 F 0.4621(2) 0.6747(3) 0.2625(3) 0.120(4) Uani 1 1 d . . . . .
F27 F 0.4361(3) 0.6516(3) 0.3160(4) 0.126(4) Uani 1 1 d . . . . .
F28 F 0.38840(19) 0.6243(2) 0.2834(2) 0.077(2) Uani 1 1 d . . . . .
F29 F 0.4131(3) 0.6518(3) 0.2280(3) 0.120(4) Uani 1 1 d . . . . .
F30 F 0.4010(2) 0.6879(3) 0.2785(3) 0.117(4) Uani 1 1 d . . . . .
F31 F 0.4507(2) 0.6129(2) 0.2656(3) 0.110(4) Uani 1 1 d . . . . .
Sb3 Sb 0.65334(2) 0.61748(3) 0.23955(2) 0.0670(4) Uani 1 1 d . . . . .
F20 F 0.6619(2) 0.6610(2) 0.2287(2) 0.083(2) Uani 1 1 d . . . . .
F21 F 0.6481(2) 0.6080(2) 0.1955(2) 0.087(3) Uani 1 1 d . . . . .
F22 F 0.6442(2) 0.5741(2) 0.2504(3) 0.097(3) Uani 1 1 d . . . . .
F23 F 0.6590(3) 0.6279(3) 0.2837(2) 0.106(3) Uani 1 1 d . . . . .
F24 F 0.6978(2) 0.6083(2) 0.2355(2) 0.075(2) Uani 1 1 d . . . . .
F25 F 0.6096(2) 0.6284(3) 0.2427(3) 0.102(3) Uani 1 1 d . . . . .
Sb4 Sb 0.49185(3) 0.73853(4) -0.00814(3) 0.0965(5) Uani 1 1 d . . . . .
F8 F 0.4596(4) 0.7516(4) -0.0371(3) 0.156(5) Uani 1 1 d . . . . .
F9 F 0.4593(3) 0.7169(3) 0.0156(3) 0.123(4) Uani 1 1 d . . . . .
F10 F 0.4840(3) 0.7756(3) 0.0169(3) 0.127(4) Uani 1 1 d . . . . .
F11 F 0.5224(4) 0.7601(3) -0.0317(4) 0.142(5) Uani 1 1 d . . . . .
F12 F 0.4998(3) 0.7005(4) -0.0321(3) 0.137(5) Uani 1 1 d . . . . .
F13 F 0.5231(3) 0.7266(4) 0.0199(4) 0.153(5) Uani 1 1 d . . . . .
Sb6 Sb 0.39805(6) 0.60195(6) 0.10195(6) 0.1695(14) Uani 1 3 d S T P . .
F32 F 0.4089(8) 0.6074(14) 0.1451(6) 0.43(3) Uani 1 1 d . . . . .
F33 F 0.4405(5) 0.6097(9) 0.0947(7) 0.303(17) Uani 1 1 d . . . . .

loop_
_atom_site_aniso_label
_atom_site_aniso_U_11
_atom_site_aniso_U_22
_atom_site_aniso_U_33
_atom_site_aniso_U_23
_atom_site_aniso_U_13
_atom_site_aniso_U_12
Zn1 0.0422(7) 0.0422(7) 0.0422(7) -0.0023(7) 0.0023(7) -0.0023(7)
Zn2 0.0559(11) 0.0459(10) 0.0403(10) 0.0001(7) 0.0067(8) -0.0019(8)
Zn3 0.0543(11) 0.0624(11) 0.0457(10) 0.0005(8) 0.0027(8) 0.0025(9)
Zn4 0.0639(9) 0.0639(9) 0.0639(9) 0.0053(9) -0.0053(9) 0.0053(9)
N1 0.046(7) 0.047(6) 0.059(8) -0.007(5) 0.005(6) -0.009(5)
N2 0.046(6) 0.049(6) 0.037(6) -0.008(5) 0.012(6) -0.001(5)
N3 0.049(7) 0.042(6) 0.045(6) -0.002(5) 0.004(5) -0.003(5)
N4 0.054(6) 0.057(7) 0.020(5) -0.006(5) -0.003(5) 0.000(6)
N5 0.067(7) 0.041(6) 0.047(7) -0.011(6) 0.005(6) -0.007(5)
N6 0.129(12) 0.051(8) 0.062(9) -0.022(7) 0.025(8) -0.016(8)
N7 0.063(7) 0.052(7) 0.045(6) 0.000(6) 0.015(6) 0.001(6)
N8 0.065(7) 0.054(7) 0.033(7) 0.000(5) 0.011(5) -0.008(6)
N9 0.048(6) 0.056(7) 0.041(7) -0.001(5) 0.003(5) 0.002(5)
N10 0.052(7) 0.066(7) 0.044(6) -0.006(6) 0.004(5) 0.005(6)
N11 0.054(8) 0.069(8) 0.061(7) -0.011(6) 0.018(6) -0.009(6)
N12 0.074(10) 0.075(9) 0.071(9) 0.011(7) 0.033(8) -0.005(7)
N13 0.077(9) 0.070(9) 0.077(9) -0.010(7) 0.005(8) 0.008(7)
N14 0.118(12) 0.078(10) 0.063(9) -0.020(8) 0.026(8) -0.008(9)
N15 0.054(7) 0.064(8) 0.047(7) 0.007(6) 0.004(5) 0.006(6)
N16 0.053(7) 0.061(8) 0.072(8) 0.005(6) -0.008(6) -0.002(6)
N17 0.071(9) 0.070(9) 0.107(12) -0.009(8) -0.022(9) 0.024(7)
N18 0.073(10) 0.069(9) 0.101(11) -0.010(9) 0.010(8) 0.026(8)
N19 0.037(7) 0.098(10) 0.092(10) 0.015(8) -0.003(7) 0.004(7)
N20 0.051(7) 0.071(8) 0.044(6) -0.003(6) -0.001(6) 0.003(6)
N21 0.067(8) 0.068(7) 0.051(7) 0.012(6) 0.003(6) 0.008(7)
N22 0.049(6) 0.047(7) 0.047(7) 0.004(5) -0.004(5) 0.002(5)
N23 0.052(6) 0.060(7) 0.039(6) 0.006(6) -0.010(5) -0.010(6)
N24 0.065(8) 0.057(8) 0.091(10) 0.017(8) -0.009(7) -0.015(6)
C1 0.054(9) 0.050(8) 0.051(9) -0.008(6) 0.001(8) -0.001(7)
C2 0.065(10) 0.071(9) 0.043(9) -0.010(7) -0.010(7) -0.006(8)
C3 0.060(10) 0.070(10) 0.088(11) -0.005(9) -0.014(9) -0.003(8)
C4 0.038(8) 0.032(7) 0.059(9) -0.016(6) -0.010(7) 0.004(6)
C5 0.048(9) 0.040(7) 0.042(8) -0.003(6) 0.005(6) -0.002(6)
C6 0.071(9) 0.070(10) 0.036(8) -0.001(7) -0.013(7) 0.021(8)
C7 0.053(8) 0.055(9) 0.034(7) 0.010(6) 0.003(6) 0.004(7)
C8 0.053(8) 0.064(9) 0.029(7) -0.002(6) -0.003(6) -0.015(7)
C9 0.060(8) 0.048(8) 0.030(7) 0.004(6) 0.009(6) 0.022(7)
C10 0.064(9) 0.031(7) 0.045(7) -0.001(6) 0.002(7) 0.015(6)
C11 0.057(9) 0.040(8) 0.046(8) 0.000(6) -0.002(7) 0.001(7)
C12 0.055(8) 0.052(9) 0.029(7) 0.004(6) 0.002(6) -0.002(7)
C13 0.047(8) 0.049(8) 0.064(9) 0.003(7) 0.006(7) 0.004(6)
C14 0.072(9) 0.045(8) 0.037(8) 0.019(6) 0.005(7) -0.009(8)
C15 0.064(9) 0.053(9) 0.057(10) -0.011(8) 0.004(8) -0.018(7)
C16 0.129(16) 0.096(14) 0.108(15) -0.036(12) 0.051(13) -0.073(13)
C17 0.148(18) 0.065(11) 0.108(16) -0.037(11) 0.002(13) -0.066(12)
C18 0.098(13) 0.061(10) 0.072(11) -0.012(9) 0.007(9) -0.009(10)
C19 0.093(11) 0.079(10) 0.037(8) 0.008(8) 0.015(8) -0.007(9)
C20 0.086(12) 0.067(10) 0.068(12) -0.003(9) 0.021(9) -0.014(10)
C21 0.069(10) 0.076(11) 0.079(12) 0.004(10) 0.023(9) 0.017(8)
C22 0.065(9) 0.045(8) 0.041(8) 0.009(7) 0.007(7) -0.006(7)
C23 0.059(9) 0.041(8) 0.062(11) 0.000(7) -0.007(8) 0.001(7)
C24 0.053(8) 0.045(7) 0.055(8) -0.004(6) 0.018(7) 0.003(7)
C25 0.060(9) 0.059(9) 0.059(9) -0.013(7) -0.012(8) 0.032(8)
C26 0.060(9) 0.064(9) 0.035(7) -0.002(7) -0.006(7) 0.026(8)
C27 0.068(10) 0.074(10) 0.045(8) -0.025(8) 0.017(7) 0.007(9)
C28 0.055(9) 0.063(9) 0.067(10) -0.015(8) 0.001(8) -0.005(8)
C29 0.049(8) 0.051(9) 0.083(11) 0.008(8) 0.026(8) -0.002(7)
C30 0.050(8) 0.056(9) 0.054(8) 0.007(7) 0.003(7) -0.012(7)
C31 0.051(9) 0.063(9) 0.054(9) 0.004(7) 0.008(7) 0.008(7)
C32 0.060(10) 0.056(9) 0.053(8) -0.005(7) 0.016(7) 0.005(7)
C33 0.052(10) 0.051(8) 0.043(8) 0.001(7) -0.004(7) 0.015(7)
C34 0.098(13) 0.084(12) 0.108(14) 0.041(11) 0.024(11) 0.001(10)
C35 0.072(13) 0.081(12) 0.097(13) 0.023(11) 0.023(10) -0.005(9)
C36 0.037(9) 0.098(12) 0.089(12) -0.016(11) 0.005(8) -0.004(8)
C37 0.20(3) 0.17(2) 0.064(13) -0.063(14) 0.070(15) -0.034(19)
C38 0.142(18) 0.080(13) 0.083(13) -0.044(11) 0.014(13) -0.011(13)
C39 0.114(15) 0.066(11) 0.099(15) -0.009(10) 0.008(12) -0.022(11)
C40 0.062(9) 0.076(11) 0.049(9) -0.009(9) 0.009(8) -0.003(8)
C41 0.080(11) 0.061(10) 0.062(11) 0.009(9) 0.009(8) 0.006(9)
C42 0.052(8) 0.052(9) 0.066(9) 0.006(7) -0.005(7) 0.005(7)
C43 0.068(10) 0.075(11) 0.042(8) 0.008(8) -0.008(7) -0.011(9)
C44 0.059(10) 0.075(11) 0.068(10) 0.024(9) -0.007(8) -0.018(8)
C45 0.078(11) 0.051(9) 0.064(9) 0.000(7) 0.009(8) -0.018(8)
C46 0.052(9) 0.056(9) 0.071(10) 0.012(8) -0.005(7) -0.010(8)
C47 0.048(9) 0.066(10) 0.080(11) 0.015(9) 0.004(8) -0.003(7)
C48 0.066(10) 0.049(9) 0.066(10) 0.027(7) -0.006(8) -0.008(8)
C49 0.083(11) 0.060(10) 0.066(9) 0.008(8) -0.004(8) 0.004(8)
C50 0.059(10) 0.077(12) 0.070(10) 0.009(9) -0.009(8) -0.015(9)
C51 0.065(11) 0.089(14) 0.083(12) 0.018(11) -0.006(10) -0.014(11)
C52 0.078(13) 0.15(2) 0.14(2) -0.021(16) 0.013(14) 0.018(13)
C53 0.098(15) 0.087(15) 0.100(14) -0.018(13) 0.005(12) 0.033(11)
C54 0.125(17) 0.079(13) 0.096(14) 0.014(11) -0.032(14) 0.021(12)
C55 0.050(9) 0.083(11) 0.066(10) -0.007(8) -0.013(8) 0.016(9)
C56 0.055(10) 0.129(16) 0.063(11) 0.002(11) -0.012(8) -0.025(12)
C57 0.048(9) 0.098(13) 0.108(13) -0.017(10) -0.014(9) 0.020(9)
C58 0.042(9) 0.084(11) 0.056(9) 0.006(9) 0.027(8) 0.010(8)
C59 0.035(8) 0.070(9) 0.059(9) -0.003(7) -0.004(7) -0.010(8)
C60 0.037(7) 0.064(9) 0.053(8) -0.005(7) -0.012(6) 0.000(6)
C61 0.046(8) 0.049(8) 0.050(8) 0.004(6) 0.004(7) 0.002(6)
C62 0.034(7) 0.054(8) 0.030(7) -0.001(6) 0.009(6) 0.000(6)
C63 0.043(9) 0.091(11) 0.039(8) -0.006(8) -0.002(6) 0.003(8)
C64 0.041(8) 0.070(9) 0.054(9) -0.014(8) 0.004(7) -0.024(7)
C65 0.056(9) 0.055(8) 0.046(8) -0.007(6) 0.018(7) -0.018(7)
C66 0.070(10) 0.051(8) 0.037(8) -0.013(7) 0.008(7) -0.001(7)
C67 0.048(8) 0.068(9) 0.040(8) 0.005(6) -0.003(6) 0.001(7)
C68 0.046(8) 0.064(10) 0.067(11) -0.013(8) -0.013(7) 0.004(7)
C69 0.046(8) 0.072(11) 0.047(9) 0.017(9) -0.018(7) -0.016(7)
C70 0.065(9) 0.091(11) 0.056(9) 0.000(8) -0.026(7) -0.016(8)
C71 0.089(11) 0.081(11) 0.061(10) 0.030(9) -0.026(9) -0.003(9)
C72 0.110(15) 0.088(14) 0.097(13) 0.037(11) -0.032(11) 0.012(11)
F3 0.096(9) 0.099(9) 0.125(11) -0.034(8) 0.030(7) -0.001(7)
F4 0.096(9) 0.099(9) 0.125(11) -0.034(8) 0.030(7) -0.001(7)
Sb2 0.074(3) 0.096(4) 0.103(4) 0.006(3) 0.010(3) 0.007(3)
F1 0.096(9) 0.099(9) 0.125(11) -0.034(8) 0.030(7) -0.001(7)
F2 0.096(9) 0.099(9) 0.125(11) -0.034(8) 0.030(7) -0.001(7)
Sb1 0.074(3) 0.096(4) 0.103(4) 0.006(3) 0.010(3) 0.007(3)
F5 0.096(9) 0.099(9) 0.125(11) -0.034(8) 0.030(7) -0.001(7)
F6 0.096(9) 0.099(9) 0.125(11) -0.034(8) 0.030(7) -0.001(7)
F7 0.096(9) 0.099(9) 0.125(11) -0.034(8) 0.030(7) -0.001(7)
Sb5 0.0829(9) 0.1092(10) 0.0888(9) 0.0209(7) -0.0230(6) -0.0050(7)
F14 0.179(14) 0.196(15) 0.133(11) -0.057(10) -0.041(10) 0.100(12)
F15 0.214(18) 0.164(15) 0.34(3) 0.117(17) -0.156(19) -0.085(14)
F16 0.145(12) 0.242(17) 0.118(10) 0.060(11) 0.005(8) 0.085(12)
F17 0.245(19) 0.170(14) 0.152(13) 0.069(11) 0.066(13) -0.006(13)
F18 0.183(16) 0.26(2) 0.178(16) -0.046(16) -0.057(13) 0.034(15)
F19 0.239(16) 0.132(10) 0.093(8) -0.026(8) -0.051(9) 0.041(11)
Sb7 0.0428(6) 0.0603(7) 0.1188(10) -0.0148(6) -0.0037(5) -0.0061(5)
F26 0.062(6) 0.107(8) 0.191(12) -0.036(8) 0.004(6) -0.030(6)
F27 0.087(7) 0.105(8) 0.186(12) 0.006(8) -0.021(8) -0.033(6)
F28 0.055(5) 0.063(5) 0.114(7) 0.000(5) -0.008(5) -0.016(4)
F29 0.066(6) 0.156(11) 0.136(9) 0.029(8) 0.001(6) -0.023(6)
F30 0.077(7) 0.083(7) 0.192(12) 0.040(7) -0.007(7) 0.001(5)
F31 0.066(6) 0.075(6) 0.187(11) -0.028(7) 0.010(6) 0.001(5)
Sb3 0.0692(7) 0.0715(7) 0.0603(7) 0.0078(5) 0.0036(5) 0.0131(5)
F20 0.099(7) 0.070(5) 0.080(6) 0.004(4) 0.001(5) 0.018(5)
F21 0.096(7) 0.102(7) 0.063(5) -0.011(5) 0.000(5) -0.007(5)
F22 0.083(6) 0.091(7) 0.118(8) 0.027(6) 0.012(6) 0.014(5)
F23 0.120(8) 0.140(9) 0.057(5) 0.009(6) 0.011(5) 0.043(7)
F24 0.077(6) 0.066(5) 0.083(6) 0.012(4) 0.001(4) 0.012(4)
F25 0.082(6) 0.123(8) 0.102(7) 0.028(6) 0.015(5) 0.021(6)
Sb4 0.0818(9) 0.1306(11) 0.0770(8) -0.0214(7) -0.0033(6) -0.0090(7)
F8 0.147(11) 0.195(14) 0.126(10) 0.042(10) -0.021(9) -0.023(11)
F9 0.112(8) 0.169(11) 0.087(7) -0.007(7) 0.003(6) -0.011(8)
F10 0.136(10) 0.146(10) 0.099(8) -0.038(7) 0.012(7) -0.012(8)
F11 0.154(11) 0.120(10) 0.152(11) -0.041(8) 0.037(9) -0.039(8)
F12 0.128(9) 0.173(12) 0.108(8) -0.056(8) 0.015(7) -0.048(9)
F13 0.114(9) 0.194(14) 0.150(11) -0.061(10) -0.040(9) 0.003(9)
Sb6 0.1695(14) 0.1695(14) 0.1695(14) -0.0098(14) 0.0098(14) 0.0098(14)
F32 0.28(3) 0.83(9) 0.17(2) -0.19(4) 0.04(2) -0.25(5)
F33 0.147(16) 0.50(5) 0.26(3) -0.14(3) 0.036(16) -0.08(2)

loop_
_atom_type_symbol
_atom_type_description
_atom_type_scat_dispersion_real
_atom_type_scat_dispersion_imag
_atom_type_scat_source
C C 0.0181 0.0091 'International Tables Vol C Tables 4.2.6.8 and 6.1.1.4'
H H 0.0000 0.0000 'International Tables Vol C Tables 4.2.6.8 and 6.1.1.4'
F F 0.0727 0.0534 'International Tables Vol C Tables 4.2.6.8 and 6.1.1.4'
N N 0.0311 0.0180 'International Tables Vol C Tables 4.2.6.8 and 6.1.1.4'
Sb Sb -0.0562 5.8946 'International Tables Vol C Tables 4.2.6.8 and 6.1.1.4'
Zn Zn -1.5491 0.6778 'International Tables Vol C Tables 4.2.6.8 and 6.1.1.4'

loop_
_geom_angle_atom_site_label_1
_geom_angle_atom_site_label_2
_geom_angle_atom_site_label_3
_geom_angle
_geom_angle_site_symmetry_1
_geom_angle_site_symmetry_3
N2 Zn1 N2 94.4(4) . 5_566
N2 Zn1 N2 94.4(4) . 4_664
N2 Zn1 N2 94.4(4) 5_566 4_664
N2 Zn1 N3 97.0(4) . 4_664
N2 Zn1 N3 165.9(4) 4_664 .
N2 Zn1 N3 76.5(4) . .
N2 Zn1 N3 165.9(4) 5_566 4_664
N2 Zn1 N3 165.9(4) . 5_566
N2 Zn1 N3 97.0(4) 5_566 .
N2 Zn1 N3 76.5(4) 5_566 5_566
N2 Zn1 N3 97.0(4) 4_664 5_566
N2 Zn1 N3 76.5(4) 4_664 4_664
N3 Zn1 N3 93.6(4) 5_566 .
N3 Zn1 N3 93.6(4) 5_566 4_664
N3 Zn1 N3 93.6(4) 4_664 .
N5 Zn2 N4 76.8(4) . .
N5 Zn2 N7 94.0(4) . .
N5 Zn2 N9 95.9(4) . .
N5 Zn2 N22 164.8(4) . 4_664
N7 Zn2 N4 165.7(4) . .
N7 Zn2 N9 76.3(4) . .
N7 Zn2 N22 98.4(4) . 4_664
N9 Zn2 N4 93.4(4) . .
N22 Zn2 N4 92.5(4) 4_664 .
N22 Zn2 N9 95.5(4) 4_664 .
N23 Zn2 N4 99.5(4) 4_664 .
N23 Zn2 N5 93.4(4) 4_664 .
N23 Zn2 N7 92.0(4) 4_664 .
N23 Zn2 N9 165.5(4) 4_664 .
N23 Zn2 N22 77.5(4) 4_664 4_664
N10 Zn3 N15 94.5(4) . .
N10 Zn3 N21 92.2(4) . .
N11 Zn3 N10 77.3(5) . .
N11 Zn3 N15 163.8(4) . .
N11 Zn3 N21 100.4(4) . .
N13 Zn3 N10 101.1(4) . .
N13 Zn3 N11 91.9(5) . .
N13 Zn3 N15 75.8(5) . .
N13 Zn3 N20 93.8(5) . .
N13 Zn3 N21 163.6(5) . .
N15 Zn3 N21 93.8(4) . .
N20 Zn3 N10 162.5(4) . .
N20 Zn3 N11 93.4(5) . .
N20 Zn3 N15 97.8(4) . .
N20 Zn3 N21 74.8(4) . .
N16 Zn4 N16 93.5(4) . 5_566
N16 Zn4 N16 93.5(4) . 4_664
N16 Zn4 N16 93.5(4) 5_566 4_664
N17 Zn4 N16 163.1(5) . 4_664
N17 Zn4 N16 75.2(6) 4_664 4_664
N17 Zn4 N16 99.6(5) 5_566 4_664
N17 Zn4 N16 99.6(5) 4_664 .
N17 Zn4 N16 163.1(5) 5_566 .
N17 Zn4 N16 75.2(6) . .
N17 Zn4 N16 75.2(6) 5_566 5_566
N17 Zn4 N16 99.6(5) . 5_566
N17 Zn4 N16 163.1(5) 4_664 5_566
N17 Zn4 N17 94.0(6) 5_566 .
N17 Zn4 N17 94.0(6) 5_566 4_664
N17 Zn4 N17 94.0(6) 4_664 .
C2 N1 C3 126.0(12) . .
C4 N1 C2 107.6(11) . .
C4 N1 C3 126.4(12) . .
C1 N2 Zn1 141.1(9) . .
C4 N2 Zn1 113.2(8) . .
C4 N2 C1 105.7(10) . .
C5 N3 Zn1 112.7(8) . .
C5 N3 C6 116.7(11) . .
C6 N3 Zn1 130.6(9) . .
C13 N4 Zn2 130.4(8) . .
C14 N4 Zn2 111.2(8) . .
C14 N4 C13 118.4(11) . .
C15 N5 Zn2 113.1(9) . .
C15 N5 C18 107.6(12) . .
C18 N5 Zn2 139.1(10) . .
C15 N6 C16 127.4(13) . .
C15 N6 C17 104.6(13) . .
C17 N6 C16 127.5(13) . .
C21 N7 Zn2 142.0(11) . .
C22 N7 Zn2 113.4(8) . .
C22 N7 C21 104.5(11) . .
C20 N8 C19 127.3(12) . .
C22 N8 C19 126.4(12) . .
C22 N8 C20 106.2(12) . .
C23 N9 Zn2 111.0(9) . .
C23 N9 C24 117.3(11) . .
C24 N9 Zn2 131.6(8) . .
C31 N10 Zn3 130.1(9) . .
C32 N10 Zn3 110.6(9) . .
C32 N10 C31 119.3(12) . .
C33 N11 Zn3 111.0(9) . .
C33 N11 C36 104.9(13) . .
C36 N11 Zn3 143.5(12) . .
C33 N12 C34 124.5(15) . .
C33 N12 C35 109.9(13) . .
C35 N12 C34 125.6(14) . .
C39 N13 Zn3 139.7(13) . .
C40 N13 Zn3 113.2(11) . .
C40 N13 C39 107.0(14) . .
C38 N14 C37 126.9(16) . .
C40 N14 C37 124.5(17) . .
C40 N14 C38 108.4(13) . .
C41 N15 Zn3 110.3(10) . .
C41 N15 C42 119.3(12) . .
C42 N15 Zn3 130.2(9) . .
C49 N16 Zn4 129.9(10) . .
C50 N16 Zn4 112.2(10) . .
C50 N16 C49 117.7(13) . .
C51 N17 Zn4 114.1(12) . .
C54 N17 Zn4 140.5(16) . .
C54 N17 C51 105.3(16) . .
C51 N18 C52 125.8(18) . .
C51 N18 C53 110.0(16) . .
C53 N18 C52 124.2(17) . .
C56 N19 C57 127.5(14) . .
C58 N19 C56 105.5(14) . .
C58 N19 C57 126.7(14) . .
C55 N20 Zn3 139.6(11) . .
C58 N20 Zn3 112.7(9) . .
C58 N20 C55 107.7(12) . .
C59 N21 Zn3 113.4(10) . .
C59 N21 C60 116.6(12) . .
C60 N21 Zn3 129.9(9) . .
C67 N22 Zn2 129.3(8) . 5_566
C68 N22 Zn2 112.5(9) . 5_566
C68 N22 C67 118.1(11) . .
C69 N23 Zn2 111.8(8) . 5_566
C69 N23 C70 104.2(12) . .
C70 N23 Zn2 143.7(11) . 5_566
C69 N24 C71 106.0(13) . .
C69 N24 C72 127.0(15) . .
C71 N24 C72 126.8(14) . .
C2 C1 N2 109.7(12) . .
C1 C2 N1 106.3(12) . .
N1 C4 N2 110.7(11) . .
N1 C4 C5 128.4(12) . .
N2 C4 C5 120.9(11) . .
N3 C5 C4 116.6(11) . .
N3 C6 C8 111.3(11) . .
C12 C7 C8 119.0(12) . .
C7 C8 C6 117.4(12) . .
C9 C8 C6 123.1(12) . .
C9 C8 C7 119.5(12) . .
C10 C9 C8 120.0(12) . .
C11 C10 C9 122.3(11) . .
C10 C11 C12 119.3(12) . .
C7 C12 C11 119.8(12) . .
C7 C12 C13 118.5(12) . .
C11 C12 C13 121.8(12) . .
N4 C13 C12 112.7(10) . .
N4 C14 C15 116.8(12) . .
N5 C15 N6 111.9(12) . .
N5 C15 C14 121.6(12) . .
N6 C15 C14 126.0(13) . .
C18 C17 N6 107.4(13) . .
C17 C18 N5 108.4(15) . .
C21 C20 N8 107.7(14) . .
C20 C21 N7 109.3(14) . .
N7 C22 C23 119.7(12) . .
N8 C22 N7 112.2(12) . .
N8 C22 C23 127.9(13) . .
N9 C23 C22 119.5(12) . .
N9 C24 C26 108.7(10) . .
C30 C25 C26 122.6(14) . .
C25 C26 C24 118.9(13) . .
C27 C26 C24 124.7(12) . .
C27 C26 C25 116.4(14) . .
C26 C27 C28 122.0(12) . .
C29 C28 C27 118.8(13) . .
C28 C29 C30 122.1(13) . .
C25 C30 C31 119.4(13) . .
C29 C30 C25 118.0(13) . .
C29 C30 C31 122.6(12) . .
N10 C31 C30 111.1(11) . .
N10 C32 C33 121.3(14) . .
N11 C33 C32 119.7(13) . .
N12 C33 N11 109.9(12) . .
N12 C33 C32 130.4(14) . .
N12 C35 C36 104.6(14) . .
N11 C36 C35 110.7(15) . .
N14 C38 C39 108.4(15) . .
C38 C39 N13 106.2(17) . .
N13 C40 C41 121.3(14) . .
N14 C40 N13 109.9(14) . .
N14 C40 C41 128.8(15) . .
N15 C41 C40 119.2(14) . .
N15 C42 C44 112.9(11) . .
C48 C43 C44 119.4(14) . .
C43 C44 C42 120.9(13) . .
C45 C44 C42 120.5(14) . .
C45 C44 C43 118.4(15) . .
C46 C45 C44 119.9(14) . .
C47 C46 C45 119.1(14) . .
C48 C47 C46 122.1(15) . .
C43 C48 C49 115.8(13) . .
C47 C48 C43 121.1(15) . .
C47 C48 C49 123.1(14) . .
N16 C49 C48 111.1(12) . .
N16 C50 C51 121.4(16) . .
N17 C51 C50 116.8(17) . .
N18 C51 N17 109.9(15) . .
N18 C51 C50 133.3(19) . .
N18 C53 C54 107.3(16) . .
N17 C54 C53 107.5(18) . .
C56 C55 N20 110.0(14) . .
C55 C56 N19 107.2(14) . .
N19 C58 C59 125.5(15) . .
N20 C58 N19 109.5(14) . .
N20 C58 C59 124.9(13) . .
N21 C59 C58 114.1(14) . .
N21 C60 C62 111.5(11) . .
C66 C61 C62 119.6(12) . .
C61 C62 C60 119.0(11) . .
C63 C62 C60 121.6(11) . .
C63 C62 C61 119.3(11) . .
C62 C63 C64 121.2(12) . .
C65 C64 C63 120.8(12) . .
C64 C65 C66 120.1(13) . .
C61 C66 C67 118.3(12) . .
C65 C66 C61 118.8(13) . .
C65 C66 C67 122.9(12) . .
N22 C67 C66 110.9(10) . .
N22 C68 C69 117.6(13) . .
N23 C69 C68 120.3(13) . .
N24 C69 N23 112.7(13) . .
N24 C69 C68 126.9(16) . .
C71 C70 N23 109.8(15) . .
C70 C71 N24 107.3(13) . .
Sb2 F3 Sb2 77.0(7) . 5_566
Sb2 F4 Sb2 84.6(6) 4_664 5_566
Sb2 F4 Sb2 84.6(6) . 5_566
Sb2 F4 Sb2 84.6(6) . 4_664
Sb1 F4 Sb1 90.0(6) 4_664 5_566
Sb1 F4 Sb1 90.0(6) . 5_566
Sb1 F4 Sb1 90.0(6) . 4_664
F3 Sb2 F3 150.4(8) . 4_664
F3 Sb2 Sb2 53.8(7) . 5_566
F3 Sb2 Sb2 107.9(4) 4_664 5_566
F3 Sb2 Sb2 49.2(4) 4_664 4_664
F3 Sb2 Sb2 112.4(7) . 4_664
F3 Sb2 F2 92.8(7) . .
F4 Sb2 F3 73.9(4) . 4_664
F4 Sb2 F3 77.1(5) . .
F4 Sb2 Sb2 47.7(3) . 5_566
F4 Sb2 Sb2 47.7(3) . 4_664
F4 Sb2 F1 172(2) . .
F4 Sb2 F2 81.2(8) . .
Sb2 Sb2 Sb2 60.002(1) 4_664 5_566
F1 Sb2 F3 101(2) . 4_664
F1 Sb2 F3 107(2) . .
F1 Sb2 Sb2 140(2) . 5_566
F1 Sb2 Sb2 133(2) . 4_664
F1 Sb2 F2 105(2) . .
F2 Sb2 F3 89.0(5) . 4_664
F2 Sb2 Sb2 50.1(4) . 5_566
F2 Sb2 Sb2 50.1(4) . 4_664
Sb2 F2 Sb2 79.8(9) . 5_566
Sb2 F2 Sb2 79.7(9) . 4_664
Sb2 F2 Sb2 79.7(9) 4_664 5_566
F3 Sb1 Sb1 107.9(4) . 4_664
F3 Sb1 Sb1 106.0(6) . 5_566
F4 Sb1 F3 74.4(6) . .
F4 Sb1 Sb1 45.0(3) . 4_664
F4 Sb1 Sb1 45.0(3) . 5_566
F4 Sb1 F5 70.6(7) . 4_664
F4 Sb1 F5 70.1(8) . .
F4 Sb1 F7 72.2(8) . .
Sb1 Sb1 Sb1 60.000(1) 5_566 4_664
F5 Sb1 F3 81.9(10) . .
F5 Sb1 F3 85.0(9) 4_664 .
F5 Sb1 Sb1 103.9(7) . 4_664
F5 Sb1 Sb1 104.5(5) 4_664 5_566
F5 Sb1 Sb1 46.2(5) 4_664 4_664
F5 Sb1 Sb1 45.6(7) . 5_566
F5 Sb1 F5 140.6(14) 4_664 .
F5 Sb1 F7 85.7(6) 4_664 .
F5 Sb1 F7 85.2(8) . .
F6 Sb1 F3 112(2) . .
F6 Sb1 F4 174(2) . .
F6 Sb1 Sb1 132(2) . 4_664
F6 Sb1 Sb1 129(2) . 5_566
F6 Sb1 F5 108(2) . .
F6 Sb1 F5 111(2) . 4_664
F6 Sb1 F7 102(2) . .
F7 Sb1 F3 146.6(9) . .
F7 Sb1 Sb1 46.2(5) . 4_664
F7 Sb1 Sb1 46.2(5) . 5_566
Sb1 F5 Sb1 88.3(9) 5_566 .
Sb1 F7 Sb1 87.6(9) 4_664 .
Sb1 F7 Sb1 87.6(9) 5_566 4_664
Sb1 F7 Sb1 87.6(9) 5_566 .
F14 Sb5 F15 82.3(10) . .
F14 Sb5 F18 88.0(7) . .
F15 Sb5 F18 94.2(11) . .
F16 Sb5 F14 163.0(9) . .
F16 Sb5 F15 85.2(8) . .
F16 Sb5 F18 81.5(8) . .
F17 Sb5 F14 94.2(9) . .
F17 Sb5 F15 173.9(11) . .
F17 Sb5 F16 97.3(8) . .
F17 Sb5 F18 80.7(10) . .
F19 Sb5 F14 89.6(6) . .
F19 Sb5 F15 89.0(9) . .
F19 Sb5 F16 101.6(8) . .
F19 Sb5 F17 95.9(8) . .
F19 Sb5 F18 175.7(9) . .
F26 Sb7 F29 87.0(5) . .
F27 Sb7 F26 90.5(5) . .
F27 Sb7 F28 90.9(5) . .
F27 Sb7 F29 174.7(6) . .
F27 Sb7 F30 89.3(6) . .
F27 Sb7 F31 93.8(6) . .
F28 Sb7 F26 178.5(5) . .
F28 Sb7 F29 91.6(4) . .
F30 Sb7 F26 89.7(5) . .
F30 Sb7 F28 90.8(4) . .
F30 Sb7 F29 85.9(6) . .
F31 Sb7 F26 87.0(5) . .
F31 Sb7 F28 92.4(4) . .
F31 Sb7 F29 90.8(6) . .
F31 Sb7 F30 175.5(6) . .
F21 Sb3 F20 89.5(4) . .
F21 Sb3 F22 90.5(5) . .
F21 Sb3 F23 178.9(5) . .
F21 Sb3 F24 89.1(4) . .
F22 Sb3 F20 179.3(4) . .
F22 Sb3 F23 90.6(5) . .
F23 Sb3 F20 89.4(5) . .
F24 Sb3 F20 89.3(4) . .
F24 Sb3 F22 91.4(4) . .
F24 Sb3 F23 90.7(4) . .
F25 Sb3 F20 88.2(4) . .
F25 Sb3 F21 90.3(5) . .
F25 Sb3 F22 91.1(5) . .
F25 Sb3 F23 89.8(5) . .
F25 Sb3 F24 177.4(4) . .
F8 Sb4 F9 87.9(6) . .
F8 Sb4 F10 89.7(7) . .
F8 Sb4 F12 91.6(7) . .
F10 Sb4 F9 88.7(6) . .
F10 Sb4 F12 178.2(6) . .
F11 Sb4 F8 90.6(7) . .
F11 Sb4 F9 178.4(7) . .
F11 Sb4 F10 90.8(6) . .
F11 Sb4 F12 90.4(6) . .
F12 Sb4 F9 90.2(6) . .
F13 Sb4 F8 179.2(7) . .
F13 Sb4 F9 92.7(7) . .
F13 Sb4 F10 89.7(6) . .
F13 Sb4 F11 88.9(8) . .
F13 Sb4 F12 89.0(6) . .
F32 Sb6 F32 98(2) . 6_655
F32 Sb6 F32 98(2) . 7_564
F32 Sb6 F32 98(2) 7_564 6_655
F33 Sb6 F32 84.5(12) . .
F33 Sb6 F32 85(2) . 6_655
F33 Sb6 F32 84.5(12) 7_564 7_564
F33 Sb6 F32 84.5(12) 6_655 6_655
F33 Sb6 F32 85(2) 6_655 7_564
F33 Sb6 F32 175(2) 6_655 .
F33 Sb6 F32 175(2) . 7_564
F33 Sb6 F32 175(2) 7_564 6_655
F33 Sb6 F32 85(2) 7_564 .
F33 Sb6 F33 92.3(14) 6_655 7_564
F33 Sb6 F33 92.3(14) 6_655 .
F33 Sb6 F33 92.3(14) 7_564 .

loop_
_geom_bond_atom_site_label_1
_geom_bond_atom_site_label_2
_geom_bond_distance
_geom_bond_site_symmetry_2
Zn1 N2 2.114(10) .
Zn1 N2 2.114(10) 5_566
Zn1 N2 2.114(10) 4_664
Zn1 N3 2.264(10) 5_566
Zn1 N3 2.264(10) .
Zn1 N3 2.264(10) 4_664
Zn2 N4 2.273(10) .
Zn2 N5 2.120(10) .
Zn2 N7 2.127(10) .
Zn2 N9 2.269(10) .
Zn2 N22 2.209(10) 4_664
Zn2 N23 2.115(11) 4_664
Zn3 N10 2.207(11) .
Zn3 N11 2.153(11) .
Zn3 N13 2.116(13) .
Zn3 N15 2.282(11) .
Zn3 N20 2.121(11) .
Zn3 N21 2.302(12) .
Zn4 N16 2.260(12) .
Zn4 N16 2.260(12) 4_664
Zn4 N16 2.260(12) 5_566
Zn4 N17 2.165(13) 5_566
Zn4 N17 2.165(13) .
Zn4 N17 2.165(13) 4_664
N1 C2 1.377(18) .
N1 C3 1.448(19) .
N1 C4 1.336(16) .
N2 C1 1.370(17) .
N2 C4 1.343(16) .
N3 C5 1.286(16) .
N3 C6 1.462(16) .
N4 C13 1.430(17) .
N4 C14 1.283(16) .
N5 C15 1.293(17) .
N5 C18 1.349(19) .
N6 C15 1.344(18) .
N6 C16 1.43(2) .
N6 C17 1.39(2) .
N7 C21 1.394(18) .
N7 C22 1.334(17) .
N8 C19 1.435(18) .
N8 C20 1.38(2) .
N8 C22 1.328(16) .
N9 C23 1.275(17) .
N9 C24 1.473(16) .
N10 C31 1.460(18) .
N10 C32 1.273(17) .
N11 C33 1.333(17) .
N11 C36 1.347(18) .
N12 C33 1.317(18) .
N12 C34 1.47(2) .
N12 C35 1.34(2) .
N13 C39 1.37(2) .
N13 C40 1.324(19) .
N14 C37 1.52(2) .
N14 C38 1.32(2) .
N14 C40 1.320(19) .
N15 C41 1.280(19) .
N15 C42 1.418(18) .
N16 C49 1.469(19) .
N16 C50 1.257(19) .
N17 C51 1.36(2) .
N17 C54 1.36(2) .
N18 C51 1.29(2) .
N18 C52 1.47(3) .
N18 C53 1.31(2) .
N19 C56 1.40(2) .
N19 C57 1.47(2) .
N19 C58 1.391(19) .
N20 C55 1.369(18) .
N20 C58 1.309(18) .
N21 C59 1.278(17) .
N21 C60 1.464(18) .
N22 Zn2 2.209(10) 5_566
N22 C67 1.465(16) .
N22 C68 1.283(17) .
N23 Zn2 2.115(10) 5_566
N23 C69 1.344(18) .
N23 C70 1.394(19) .
N24 C69 1.335(18) .
N24 C71 1.39(2) .
N24 C72 1.44(2) .
C1 C2 1.356(19) .
C4 C5 1.448(18) .
C6 C8 1.508(19) .
C7 C8 1.422(18) .
C7 C12 1.402(18) .
C8 C9 1.383(18) .
C9 C10 1.367(18) .
C10 C11 1.366(18) .
C11 C12 1.403(18) .
C12 C13 1.486(19) .
C14 C15 1.47(2) .
C17 C18 1.34(2) .
C20 C21 1.33(2) .
C22 C23 1.431(19) .
C24 C26 1.482(19) .
C25 C26 1.410(19) .
C25 C30 1.38(2) .
C26 C27 1.38(2) .
C27 C28 1.39(2) .
C28 C29 1.36(2) .
C29 C30 1.37(2) .
C30 C31 1.497(19) .
C32 C33 1.40(2) .
C35 C36 1.36(2) .
C38 C39 1.36(3) .
C40 C41 1.39(2) .
C42 C44 1.55(2) .
C43 C44 1.42(2) .
C43 C48 1.35(2) .
C44 C45 1.40(2) .
C45 C46 1.39(2) .
C46 C47 1.36(2) .
C47 C48 1.35(2) .
C48 C49 1.52(2) .
C50 C51 1.43(2) .
C53 C54 1.37(3) .
C55 C56 1.32(2) .
C58 C59 1.42(2) .
C60 C62 1.487(18) .
C61 C62 1.420(18) .
C61 C66 1.414(18) .
C62 C63 1.357(18) .
C63 C64 1.38(2) .
C64 C65 1.37(2) .
C65 C66 1.401(19) .
C66 C67 1.471(19) .
C68 C69 1.43(2) .
C70 C71 1.35(2) .
F3 Sb2 1.841(11) .
F3 Sb2 1.96(2) 5_566
F3 Sb1 1.891(12) .
F4 Sb2 1.759(9) 5_566
F4 Sb2 1.759(9) .
F4 Sb2 1.759(9) 4_664
F4 Sb1 1.820(9) .
F4 Sb1 1.820(9) 4_664
F4 Sb1 1.820(9) 5_566
Sb2 F3 1.96(2) 4_664
Sb2 Sb2 2.369(13) 5_566
Sb2 Sb2 2.369(13) 4_664
Sb2 F1 1.807(17) .
Sb2 F2 1.847(15) .
F2 Sb2 1.847(15) 5_566
F2 Sb2 1.847(15) 4_664
Sb1 Sb1 2.574(13) 4_664
Sb1 Sb1 2.574(13) 5_566
Sb1 F5 1.858(13) .
Sb1 F5 1.84(2) 4_664
Sb1 F6 1.804(17) .
Sb1 F7 1.860(15) .
F5 Sb1 1.84(2) 5_566
F7 Sb1 1.860(15) 5_566
F7 Sb1 1.860(15) 4_664
Sb5 F14 1.848(13) .
Sb5 F15 1.860(16) .
Sb5 F16 1.837(14) .
Sb5 F17 1.811(14) .
Sb5 F18 1.911(18) .
Sb5 F19 1.797(12) .
Sb7 F26 1.878(10) .
Sb7 F27 1.794(14) .
Sb7 F28 1.869(8) .
Sb7 F29 1.928(13) .
Sb7 F30 1.860(11) .
Sb7 F31 1.852(9) .
Sb3 F20 1.867(9) .
Sb3 F21 1.853(9) .
Sb3 F22 1.862(10) .
Sb3 F23 1.866(10) .
Sb3 F24 1.861(8) .
Sb3 F25 1.846(10) .
Sb4 F8 1.848(14) .
Sb4 F9 1.867(12) .
Sb4 F10 1.855(12) .
Sb4 F11 1.806(13) .
Sb4 F12 1.863(13) .
Sb4 F13 1.783(14) .
Sb6 F32 1.83(2) 7_564
Sb6 F32 1.83(2) .
Sb6 F32 1.83(2) 6_655
Sb6 F33 1.79(2) 7_564
Sb6 F33 1.79(2) 6_655
Sb6 F33 1.79(2) .

loop_
_platon_squeeze_void_nr
_platon_squeeze_void_average_x
_platon_squeeze_void_average_y
_platon_squeeze_void_average_z
_platon_squeeze_void_volume
_platon_squeeze_void_count_electrons
_platon_squeeze_void_content
1 0.000 0.000 0.000 2089 671 ' '
2 0.500 0.000 0.000 2181 765 ' '
3 0.500 0.000 0.500 2086 671 ' '
4 1.000 0.000 0.500 2178 765 ' '
5 0.500 0.500 0.000 2087 671 ' '
6 0.000 0.500 0.500 2086 671 ' '
7 0.500 0.500 0.500 2174 765 ' '
8 0.000 0.500 1.000 2174 764 ' '
